data_7241914
loop_
_publ_author_name
'Socha, Pawe\/l'
'Prus, Bernadeta'
'Dobrzycki, \/Lukasz'
'Boese, Roland'
'Cyra\'nski, Micha\/l K.'

_publ_section_title
;
 Intermolecular interactions in hydrates of 4-methylpiperidine and
 4-chloropiperidine -- a structural and computational study
;
_journal_issue 5
_journal_name_full CrystEngComm
_journal_page_first 1251
_journal_page_last 1262
_journal_paper_doi 10.1039/D0CE01585G
_journal_volume 23
_journal_year 2021
_chemical_formula_sum 'C6 H19 N O3'
_chemical_formula_weight 153.22
_chemical_melting_point 263
_chemical_name_common 4-Methylpiperidine_trihydrate
_space_group_crystal_system monoclinic
_space_group_IT_number 14
_space_group_name_Hall '-P 2ybc'
_space_group_name_H-M_alt 'P 1 21/c 1'
_atom_sites_solution_hydrogens mixed
_audit_update_record
;
2020-09-02 deposited with the CCDC.	2020-12-18 downloaded from the CCDC.
;
_cell_angle_alpha 90
_cell_angle_beta 103.251(2)
_cell_angle_gamma 90
_cell_formula_units_Z 4
_cell_length_a 13.2473(10)
_cell_length_b 6.3988(4)
_cell_length_c 11.8886(9)
_cell_measurement_reflns_used 5635
_cell_measurement_temperature 200.(2)
_cell_measurement_theta_max 27.7603
_cell_measurement_theta_min 3.1598
_cell_volume 980.93(12)
_computing_cell_refinement 'SAINT V8.37A (Bruker AXS Inc., 2015)'
_computing_data_collection 'APEX3 V2017 (Bruker AXS Inc., 2017)'
_computing_data_reduction 'SAINT V8.37A (Bruker AXS Inc., 2015)'
_computing_molecular_graphics 'shelXle (C.B. Huebschle, rev 833)'
_computing_publication_material 'APEX3 V2017 (Bruker AXS Inc., 2017)'
_computing_structure_refinement 'SHELXL-2014/7 (Sheldrick, 2014)'
_computing_structure_solution 'SHELXT (Sheldrick, 2015)'
_diffrn_ambient_temperature 200.(2)
_diffrn_detector_area_resol_mean 10.4167
_diffrn_measured_fraction_theta_full 0.993
_diffrn_measured_fraction_theta_max 0.993
_diffrn_measurement_device_type 'Bruker D8 VENTURE'
_diffrn_measurement_method 'phi scans'
_diffrn_radiation_monochromator TRIUMPH
_diffrn_radiation_type MoK\a
_diffrn_radiation_wavelength 0.71073
_diffrn_reflns_av_R_equivalents 0.0435
_diffrn_reflns_av_unetI/netI 0.0263
_diffrn_reflns_limit_h_max 15
_diffrn_reflns_limit_h_min -15
_diffrn_reflns_limit_k_max 7
_diffrn_reflns_limit_k_min -7
_diffrn_reflns_limit_l_max 14
_diffrn_reflns_limit_l_min -14
_diffrn_reflns_number 11408
_diffrn_reflns_theta_full 25.05
_diffrn_reflns_theta_max 25.05
_diffrn_reflns_theta_min 3.16
_diffrn_source 'fine focus sealed tube'
_exptl_absorpt_coefficient_mu 0.081
_exptl_absorpt_correction_T_max 0.7457
_exptl_absorpt_correction_T_min 0.5284
_exptl_absorpt_correction_type multi-scan
_exptl_absorpt_process_details
;
SADABS-2016/2 - Bruker AXS area detector scaling and absorption correction
;
_exptl_crystal_colour 'clear colourless'
_exptl_crystal_density_diffrn 1.038
_exptl_crystal_density_method 'not measured'
_exptl_crystal_description cylindrical
_exptl_crystal_F_000 344
_exptl_crystal_size_max 0.500
_exptl_crystal_size_mid 0.300
_exptl_crystal_size_min 0.300
_refine_diff_density_max 0.249
_refine_diff_density_min -0.227
_refine_ls_extinction_coef 0.090(10)
_refine_ls_extinction_method 'SHELXL-2014/7 (Sheldrick 2014'
_refine_ls_goodness_of_fit_ref 1.068
_refine_ls_hydrogen_treatment mixed
_refine_ls_matrix_type full
_refine_ls_number_parameters 114
_refine_ls_number_reflns 1723
_refine_ls_number_restraints 1
_refine_ls_restrained_S_all 1.072
_refine_ls_R_factor_all 0.0478
_refine_ls_R_factor_gt 0.0392
_refine_ls_shift/su_max 0.000
_refine_ls_shift/su_mean 0.000
_refine_ls_structure_factor_coef Fsqd
_refine_ls_weighting_details 'w=1/[\s^2^(Fo^2^)+(0.0473P)^2^+0.3619P] where P=(Fo^2^+2Fc^2^)/3'
_refine_ls_weighting_scheme calc
_refine_ls_wR_factor_gt 0.1023
_refine_ls_wR_factor_ref 0.1113
_reflns_number_gt 1472
_reflns_number_total 1723
_reflns_threshold_expression 'I > 2\s(I)'
_cod_data_source_file d0ce01585g2.cif
_cod_data_source_block 4-Methylpiperidine_trihydrate_200K
_cod_depositor_comments
;
The following automatic conversions were performed:

data item '_exptl_absorpt_correction_type' value 'Multi-Scan' was
changed to 'multi-scan' in accordance with the
/home/data/users/saulius/crontab/automatic-downloads/rss-feeds/RSC/lib/dictionaries/cif_core.dic
dictionary named 'cif_core.dic' version 2.4.2 last updated on
2011-04-26.

Automatic conversion script
Id: cif_fix_values 7556 2019-12-06 15:28:31Z antanas 

 Adding full bibliography for 7241907--7241914.cif.
;
_cod_database_code 7241914

loop_
_space_group_symop_operation_xyz
'x, y, z'
'-x, y+1/2, -z+1/2'
'-x, -y, -z'
'x, -y-1/2, z-1/2'

loop_
_atom_site_type_symbol
_atom_site_label
_atom_site_fract_x
_atom_site_fract_y
_atom_site_fract_z
_atom_site_U_iso_or_equiv
_atom_site_adp_type
_atom_site_calc_flag
_atom_site_refinement_flags_adp
_atom_site_refinement_flags_occupancy
_atom_site_refinement_flags_posn
_atom_site_occupancy
_atom_site_disorder_assembly
_atom_site_disorder_group
N N1 0.74857(11) 0.8752(2) 0.45248(12) 0.0396(4) Uani d . . . 1 . .
H H1N1 0.7299(16) 0.962(3) 0.4992(19) 0.059 Uiso d U . . 1 . .
C C2 0.86132(13) 0.8814(3) 0.46967(14) 0.0433(4) Uani d . . . 1 . .
H H2A 0.8943 0.829 0.5478 0.052 Uiso calc U . R 1 . .
H H2B 0.8844 1.0271 0.4633 0.052 Uiso calc U . R 1 . .
C C3 0.89348(12) 0.7472(3) 0.37940(14) 0.0412(4) Uani d . . . 1 . .
H H3A 0.97 0.7498 0.3918 0.049 Uiso calc U . R 1 . .
H H3B 0.8636 0.8056 0.3018 0.049 Uiso calc U . R 1 . .
C C4 0.85737(12) 0.5222(2) 0.38424(13) 0.0359(4) Uani d . . . 1 . .
H H4 0.8941 0.4616 0.4601 0.043 Uiso calc U . R 1 . .
C C5 0.74143(12) 0.5189(3) 0.37921(14) 0.0412(4) Uani d . . . 1 . .
H H5A 0.703 0.5621 0.3012 0.049 Uiso calc U . R 1 . .
H H5B 0.7201 0.3745 0.3927 0.049 Uiso calc U . R 1 . .
C C6 0.71319(14) 0.6631(3) 0.46846(16) 0.0478(5) Uani d . . . 1 . .
H H6A 0.6371 0.6629 0.4601 0.057 Uiso calc U . R 1 . .
H H6B 0.7462 0.6131 0.5471 0.057 Uiso calc U . R 1 . .
C C7 0.88418(17) 0.3895(3) 0.28863(17) 0.0600(6) Uani d . . . 1 . .
H H7A 0.8492 0.4463 0.2132 0.09 Uiso calc U . R 1 . .
H H7B 0.8613 0.2454 0.2954 0.09 Uiso calc U . R 1 . .
H H7C 0.9594 0.3916 0.2958 0.09 Uiso calc U . R 1 . .
O O1 0.62400(9) 1.02250(16) 0.24406(10) 0.0364(3) Uani d . . . 1 . .
H H1O1 0.6656(16) 0.977(3) 0.3043(19) 0.055 Uiso d U . . 1 . .
H H2O1 0.5940(16) 0.923(4) 0.2118(18) 0.055 Uiso d U . . 1 . .
O O2 0.51263(9) 0.68734(17) 0.13417(9) 0.0366(3) Uani d . . . 1 . .
H H1O2 0.4698(16) 0.647(3) 0.1747(18) 0.055 Uiso d U . . 1 . .
H H2O2 0.5478(17) 0.592(4) 0.1262(18) 0.055 Uiso d U . . 1 . .
O O3 0.62217(9) 0.34028(18) 0.08341(10) 0.0395(3) Uani d . . D 1 . .
H H1O3 0.5832(15) 0.307(3) 0.0211(15) 0.059 Uiso d U . D 1 . .
H H2O3 0.6273(16) 0.246(4) 0.1306(19) 0.059 Uiso d U . . 1 . .

loop_
_atom_site_aniso_label
_atom_site_aniso_U_11
_atom_site_aniso_U_22
_atom_site_aniso_U_33
_atom_site_aniso_U_12
_atom_site_aniso_U_13
_atom_site_aniso_U_23
N1 0.0440(8) 0.0387(8) 0.0349(7) 0.0079(6) 0.0064(6) -0.0071(6)
C2 0.0425(9) 0.0389(9) 0.0415(9) -0.0043(7) -0.0051(7) -0.0031(7)
C3 0.0298(8) 0.0498(10) 0.0439(9) -0.0019(7) 0.0082(6) 0.0065(7)
C4 0.0405(9) 0.0366(8) 0.0294(7) 0.0105(6) 0.0057(6) 0.0051(6)
C5 0.0418(9) 0.0334(8) 0.0485(9) -0.0072(7) 0.0108(7) -0.0032(7)
C6 0.0443(9) 0.0538(11) 0.0509(10) -0.0016(8) 0.0227(8) 0.0014(8)
C7 0.0749(13) 0.0602(12) 0.0473(10) 0.0269(10) 0.0190(9) -0.0011(9)
O1 0.0459(7) 0.0269(6) 0.0335(6) -0.0032(5) 0.0029(5) -0.0005(4)
O2 0.0402(6) 0.0333(6) 0.0352(6) -0.0033(5) 0.0061(5) -0.0026(5)
O3 0.0508(7) 0.0370(6) 0.0287(6) -0.0021(5) 0.0050(5) 0.0045(5)

loop_
_atom_type_symbol
_atom_type_description
_atom_type_scat_dispersion_real
_atom_type_scat_dispersion_imag
_atom_type_scat_source
C C 0.0033 0.0016 'International Tables Vol C Tables 4.2.6.8 and 6.1.1.4'
N N 0.0061 0.0033 'International Tables Vol C Tables 4.2.6.8 and 6.1.1.4'
O O 0.0106 0.0060 'International Tables Vol C Tables 4.2.6.8 and 6.1.1.4'
H H 0.0000 0.0000 'International Tables Vol C Tables 4.2.6.8 and 6.1.1.4'

loop_
_geom_angle_atom_site_label_1
_geom_angle_atom_site_label_2
_geom_angle_atom_site_label_3
_geom_angle_site_symmetry_1
_geom_angle_site_symmetry_3
_geom_angle
_geom_angle_publ_flag
C2 N1 C6 . . 110.77(13) ?
C2 N1 H1N1 . . 109.2(14) ?
C6 N1 H1N1 . . 111.5(14) ?
N1 C2 C3 . . 109.34(12) ?
N1 C2 H2A . . 109.8 ?
C3 C2 H2A . . 109.8 ?
N1 C2 H2B . . 109.8 ?
C3 C2 H2B . . 109.8 ?
H2A C2 H2B . . 108.3 ?
C2 C3 C4 . . 111.63(13) ?
C2 C3 H3A . . 109.3 ?
C4 C3 H3A . . 109.3 ?
C2 C3 H3B . . 109.3 ?
C4 C3 H3B . . 109.3 ?
H3A C3 H3B . . 108.0 ?
C3 C4 C5 . . 109.55(12) ?
C3 C4 C7 . . 111.68(14) ?
C5 C4 C7 . . 111.59(14) ?
C3 C4 H4 . . 108.0 ?
C5 C4 H4 . . 108.0 ?
C7 C4 H4 . . 108.0 ?
C6 C5 C4 . . 111.85(13) ?
C6 C5 H5A . . 109.2 ?
C4 C5 H5A . . 109.2 ?
C6 C5 H5B . . 109.2 ?
C4 C5 H5B . . 109.2 ?
H5A C5 H5B . . 107.9 ?
N1 C6 C5 . . 109.65(13) ?
N1 C6 H6A . . 109.7 ?
C5 C6 H6A . . 109.7 ?
N1 C6 H6B . . 109.7 ?
C5 C6 H6B . . 109.7 ?
H6A C6 H6B . . 108.2 ?
C4 C7 H7A . . 109.5 ?
C4 C7 H7B . . 109.5 ?
H7A C7 H7B . . 109.5 ?
C4 C7 H7C . . 109.5 ?
H7A C7 H7C . . 109.5 ?
H7B C7 H7C . . 109.5 ?
H1O1 O1 H2O1 . . 106.(2) ?
H1O2 O2 H2O2 . . 108.(2) ?
H1O3 O3 H2O3 . . 111.(2) ?

loop_
_geom_bond_atom_site_label_1
_geom_bond_atom_site_label_2
_geom_bond_site_symmetry_2
_geom_bond_distance
_geom_bond_publ_flag
N1 C2 . 1.461(2) ?
N1 C6 . 1.462(2) ?
N1 H1N1 . 0.86(2) ?
C2 C3 . 1.510(2) ?
C2 H2A . 0.99 ?
C2 H2B . 0.99 ?
C3 C4 . 1.522(2) ?
C3 H3A . 0.99 ?
C3 H3B . 0.99 ?
C4 C5 . 1.523(2) ?
C4 C7 . 1.524(2) ?
C4 H4 . 1.0 ?
C5 C6 . 1.516(2) ?
C5 H5A . 0.99 ?
C5 H5B . 0.99 ?
C6 H6A . 0.99 ?
C6 H6B . 0.99 ?
C7 H7A . 0.98 ?
C7 H7B . 0.98 ?
C7 H7C . 0.98 ?
O1 H1O1 . 0.85(2) ?
O1 H2O1 . 0.80(2) ?
O2 H1O2 . 0.86(2) ?
O2 H2O2 . 0.79(2) ?
O3 H1O3 . 0.828(16) ?
O3 H2O3 . 0.82(2) ?

loop_
_geom_torsion_atom_site_label_1
_geom_torsion_atom_site_label_2
_geom_torsion_atom_site_label_3
_geom_torsion_atom_site_label_4
_geom_torsion_site_symmetry_1
_geom_torsion_site_symmetry_2
_geom_torsion_site_symmetry_3
_geom_torsion_site_symmetry_4
_geom_torsion
_geom_torsion_publ_flag
C6 N1 C2 C3 . . . . 62.90(17) ?
N1 C2 C3 C4 . . . . -58.19(17) ?
C2 C3 C4 C5 . . . . 52.48(17) ?
C2 C3 C4 C7 . . . . 176.63(14) ?
C3 C4 C5 C6 . . . . -51.58(18) ?
C7 C4 C5 C6 . . . . -175.78(14) ?
C2 N1 C6 C5 . . . . -62.02(18) ?
C4 C5 C6 N1 . . . . 56.44(19) ?
